data_7218489
loop_
_publ_author_name
'Li, Zhao-Hao'
'Xue, Li-Ping'
'Shan, Li-Li'
'Zhao, Bang-Tun'
'Kan, Jian'
'Su, Wei-Ping'

_publ_section_title
;
 Hydrogen bonded-extended lanthanide coordination polymers decorated with
 2,3-thiophenedicarboxylate and oxalate: synthesis, structures, and
 properties
;
_journal_issue 47
_journal_name_full CrystEngComm
_journal_page_first 10824
_journal_paper_doi 10.1039/C4CE01734J
_journal_volume 16
_journal_year 2014
_chemical_formula_sum 'C14 H14 Nd2 O17 S2'
_chemical_formula_weight 806.85
_chemical_name_systematic
; 
 ? 
;
_space_group_IT_number 15
_symmetry_cell_setting monoclinic
_symmetry_space_group_name_Hall '-C 2yc'
_symmetry_space_group_name_H-M 'C 1 2/c 1'
_atom_sites_solution_hydrogens geom
_atom_sites_solution_primary direct
_atom_sites_solution_secondary difmap
_audit_creation_method SHELXL-97
_cell_angle_alpha 90.00
_cell_angle_beta 111.194(2)
_cell_angle_gamma 90.00
_cell_formula_units_Z 4
_cell_length_a 19.965(3)
_cell_length_b 6.1120(10)
_cell_length_c 19.828(3)
_cell_measurement_reflns_used 7673
_cell_measurement_temperature 296(2)
_cell_measurement_theta_max 28.22
_cell_measurement_theta_min 2.48
_cell_volume 2255.9(6)
_computing_cell_refinement 'Bruker SMART'
_computing_data_collection 'Bruker SMART'
_computing_data_reduction 'Bruker SAINT'
_computing_molecular_graphics 'Bruker SHELXTL'
_computing_publication_material 'Bruker SHELXTL'
_computing_structure_refinement 'SHELXL-97 (Sheldrick, 1997)'
_computing_structure_solution 'SHELXS-97 (Sheldrick, 1990)'
_diffrn_ambient_temperature 296(2)
_diffrn_measured_fraction_theta_full 0.999
_diffrn_measured_fraction_theta_max 0.999
_diffrn_measurement_device_type 'CCD area detector'
_diffrn_measurement_method 'phi and omega scans'
_diffrn_radiation_monochromator graphite
_diffrn_radiation_source 'fine-focus sealed tube'
_diffrn_radiation_type MoK\a
_diffrn_radiation_wavelength 0.71073
_diffrn_reflns_av_R_equivalents 0.0207
_diffrn_reflns_av_sigmaI/netI 0.0175
_diffrn_reflns_limit_h_max 24
_diffrn_reflns_limit_h_min -24
_diffrn_reflns_limit_k_max 7
_diffrn_reflns_limit_k_min -7
_diffrn_reflns_limit_l_max 24
_diffrn_reflns_limit_l_min -23
_diffrn_reflns_number 7958
_diffrn_reflns_theta_full 25.50
_diffrn_reflns_theta_max 25.50
_diffrn_reflns_theta_min 2.48
_diffrn_standards_decay_% 0
_diffrn_standards_interval_count 0
_diffrn_standards_interval_time 0
_diffrn_standards_number 0
_exptl_absorpt_coefficient_mu 4.821
_exptl_absorpt_correction_T_max 0.4169
_exptl_absorpt_correction_T_min 0.2426
_exptl_absorpt_correction_type multi-scan
_exptl_absorpt_process_details sadabs
_exptl_crystal_colour colourless
_exptl_crystal_density_diffrn 2.376
_exptl_crystal_density_method 'not measured'
_exptl_crystal_description block
_exptl_crystal_F_000 1544
_exptl_crystal_size_max 0.41
_exptl_crystal_size_mid 0.30
_exptl_crystal_size_min 0.22
_refine_diff_density_max 0.669
_refine_diff_density_min -0.637
_refine_diff_density_rms 0.095
_refine_ls_extinction_coef 0.00209(11)
_refine_ls_extinction_expression Fc^*^=kFc[1+0.001xFc^2^\l^3^/sin(2\q)]^-1/4^
_refine_ls_extinction_method SHELXL
_refine_ls_goodness_of_fit_ref 1.029
_refine_ls_hydrogen_treatment constr
_refine_ls_matrix_type full
_refine_ls_number_parameters 160
_refine_ls_number_reflns 2101
_refine_ls_number_restraints 0
_refine_ls_restrained_S_all 1.029
_refine_ls_R_factor_all 0.0191
_refine_ls_R_factor_gt 0.0189
_refine_ls_shift/su_max 0.001
_refine_ls_shift/su_mean 0.000
_refine_ls_structure_factor_coef Fsqd
_refine_ls_weighting_details 'calc w=1/[\s^2^(Fo^2^)+(0.0251P)^2^+14.9214P] where P=(Fo^2^+2Fc^2^)/3'
_refine_ls_weighting_scheme calc
_refine_ls_wR_factor_gt 0.0509
_refine_ls_wR_factor_ref 0.0511
_reflns_number_gt 2082
_reflns_number_total 2101
_reflns_threshold_expression >2sigma(I)
_cod_data_source_file c4ce01734j2.cif
_cod_data_source_block a
_cod_depositor_comments
;
The following automatic conversions were performed:

'_symmetry_cell_setting' value 'Monoclinic' changed to 'monoclinic'
according to
/usr/data/users/saulius/crontab/automatic-downloads/rss-feeds/RSC/lib/dictionaries/cif_core.dic
dictionary named 'cif_core.dic' version 2.4.2 from 2011-04-26.

Automatic conversion script
Id: cif_fix_values 2827 2014-09-09 07:05:25Z andrius 

 Adding full bibliography for 7218489--7218493.cif.
;
_cod_original_sg_symbol_H-M C2/c
_cod_database_code 7218489

loop_
_symmetry_equiv_pos_as_xyz
'x, y, z'
'-x, y, -z+1/2'
'x+1/2, y+1/2, z'
'-x+1/2, y+1/2, -z+1/2'
'-x, -y, -z'
'x, -y, z-1/2'
'-x+1/2, -y+1/2, -z'
'x+1/2, -y+1/2, z-1/2'

loop_
_atom_site_label
_atom_site_type_symbol
_atom_site_fract_x
_atom_site_fract_y
_atom_site_fract_z
_atom_site_U_iso_or_equiv
_atom_site_adp_type
_atom_site_occupancy
_atom_site_symmetry_multiplicity
_atom_site_calc_flag
_atom_site_refinement_flags
Nd1 Nd 0.137359(8) 1.18144(3) 0.469824(9) 0.01488(10) Uani 1 1 d .
S1 S 0.10879(6) 0.7643(2) 0.21905(6) 0.0383(3) Uani 1 1 d .
O1 O 0.23177(13) 0.3474(4) 0.43324(13) 0.0211(5) Uani 1 1 d .
O2 O 0.31745(13) 0.5230(4) 0.41076(14) 0.0260(5) Uani 1 1 d .
O3 O 0.19295(12) 0.8603(4) 0.42890(12) 0.0196(5) Uani 1 1 d .
O4 O 0.10797(14) 1.0398(4) 0.34369(13) 0.0272(6) Uani 1 1 d .
O5 O 0.04597(14) 1.2470(4) 0.52532(15) 0.0271(6) Uani 1 1 d .
O6 O -0.05159(13) 1.1271(4) 0.54421(14) 0.0249(5) Uani 1 1 d .
O7 O 0.05291(16) 1.4465(5) 0.38956(14) 0.0380(7) Uani 1 1 d .
H1W H 0.0387 1.5202 0.3506 0.057 Uiso 1 1 d R
H2W H 0.0220 1.4616 0.4095 0.057 Uiso 1 1 d R
O8 O 0.16447(13) 1.5279(4) 0.53562(13) 0.0250(5) Uani 1 1 d .
H3W H 0.1386 1.6424 0.5273 0.038 Uiso 1 1 d R
H4W H 0.2069 1.5682 0.5411 0.038 Uiso 1 1 d R
O9 O 1.0000 0.2939(7) 0.2500 0.0389(10) Uani 1 2 d S
H5W H 0.9640 0.2095 0.2329 0.058 Uiso 1 1 d R
C1 C 0.25316(17) 0.4686(5) 0.39247(17) 0.0172(6) Uani 1 1 d .
C2 C 0.20062(17) 0.5422(5) 0.32055(17) 0.0181(6) Uani 1 1 d .
C3 C 0.19145(17) 0.4196(5) 0.25134(16) 0.0160(6) Uani 1 1 d .
H3 H 0.2143 0.2908 0.2470 0.019 Uiso 1 1 calc R
C4 C 0.1423(3) 0.5373(8) 0.1960(2) 0.0411(10) Uani 1 1 d .
H4 H 0.1285 0.4925 0.1480 0.049 Uiso 1 1 calc R
C5 C 0.15823(19) 0.7278(6) 0.30892(18) 0.0208(7) Uani 1 1 d .
C6 C 0.15279(17) 0.8843(6) 0.36301(18) 0.0182(7) Uani 1 1 d .
C7 C -0.00099(17) 1.1091(5) 0.52015(18) 0.0188(7) Uani 1 1 d .

loop_
_atom_site_aniso_label
_atom_site_aniso_U_11
_atom_site_aniso_U_22
_atom_site_aniso_U_33
_atom_site_aniso_U_23
_atom_site_aniso_U_13
_atom_site_aniso_U_12
Nd1 0.01264(12) 0.01466(13) 0.01796(13) -0.00032(6) 0.00627(8) -0.00065(6)
S1 0.0411(6) 0.0438(6) 0.0241(5) 0.0018(4) 0.0045(4) 0.0071(5)
O1 0.0201(12) 0.0223(12) 0.0223(12) 0.0050(10) 0.0094(10) -0.0014(10)
O2 0.0202(12) 0.0300(14) 0.0275(13) 0.0058(11) 0.0084(10) -0.0032(10)
O3 0.0197(12) 0.0209(12) 0.0164(11) -0.0007(9) 0.0043(9) 0.0011(10)
O4 0.0265(13) 0.0283(13) 0.0221(12) -0.0006(11) 0.0031(10) 0.0104(11)
O5 0.0243(13) 0.0205(12) 0.0436(15) -0.0104(12) 0.0207(12) -0.0068(11)
O6 0.0211(12) 0.0228(12) 0.0371(14) -0.0095(11) 0.0182(11) -0.0053(10)
O7 0.0415(16) 0.0400(17) 0.0250(13) 0.0014(12) 0.0031(12) 0.0211(14)
O8 0.0237(12) 0.0179(12) 0.0355(14) -0.0038(10) 0.0130(11) -0.0021(10)
O9 0.036(2) 0.036(2) 0.029(2) 0.000 -0.0070(18) 0.000
C1 0.0205(16) 0.0135(15) 0.0189(16) -0.0011(12) 0.0088(13) 0.0019(13)
C2 0.0212(16) 0.0184(16) 0.0171(15) -0.0017(13) 0.0097(13) -0.0021(13)
C3 0.0184(15) 0.0164(16) 0.0120(14) 0.0040(12) 0.0042(12) 0.0030(12)
C4 0.049(3) 0.053(3) 0.0212(19) -0.0105(19) 0.0135(18) -0.007(2)
C5 0.0215(17) 0.0215(17) 0.0174(16) -0.0001(13) 0.0047(13) 0.0006(14)
C6 0.0176(15) 0.0181(16) 0.0197(16) 0.0010(13) 0.0078(13) -0.0010(13)
C7 0.0140(15) 0.0187(17) 0.0233(17) -0.0015(14) 0.0063(13) -0.0006(13)

loop_
_atom_type_symbol
_atom_type_description
_atom_type_scat_dispersion_real
_atom_type_scat_dispersion_imag
_atom_type_scat_source
C C 0.0033 0.0016 'International Tables Vol C Tables 4.2.6.8 and 6.1.1.4'
H H 0.0000 0.0000 'International Tables Vol C Tables 4.2.6.8 and 6.1.1.4'
O O 0.0106 0.0060 'International Tables Vol C Tables 4.2.6.8 and 6.1.1.4'
Nd Nd -0.1943 3.0179 'International Tables Vol C Tables 4.2.6.8 and 6.1.1.4'
S S 0.1246 0.1234 'International Tables Vol C Tables 4.2.6.8 and 6.1.1.4'

loop_
_geom_angle_atom_site_label_1
_geom_angle_atom_site_label_2
_geom_angle_atom_site_label_3
_geom_angle
_geom_angle_site_symmetry_1
_geom_angle_site_symmetry_3
O8 Nd1 O7 75.08(9) . .
O8 Nd1 O1 75.85(8) . 1_565
O7 Nd1 O1 87.53(10) . 1_565
O8 Nd1 O5 71.31(8) . .
O7 Nd1 O5 74.85(10) . .
O1 Nd1 O5 145.70(8) 1_565 .
O8 Nd1 O6 136.51(8) . 5_576
O7 Nd1 O6 98.23(10) . 5_576
O1 Nd1 O6 147.57(8) 1_565 5_576
O5 Nd1 O6 65.55(8) . 5_576
O8 Nd1 O4 139.34(9) . .
O7 Nd1 O4 73.96(9) . .
O1 Nd1 O4 77.11(9) 1_565 .
O5 Nd1 O4 123.63(9) . .
O6 Nd1 O4 73.98(9) 5_576 .
O8 Nd1 O3 143.70(8) . .
O7 Nd1 O3 125.51(8) . .
O1 Nd1 O3 75.77(8) 1_565 .
O5 Nd1 O3 138.28(8) . .
O6 Nd1 O3 74.97(8) 5_576 .
O4 Nd1 O3 51.94(8) . .
O8 Nd1 O2 89.61(9) . 7_566
O7 Nd1 O2 148.96(9) . 7_566
O1 Nd1 O2 115.14(8) 1_565 7_566
O5 Nd1 O2 74.69(9) . 7_566
O6 Nd1 O2 74.33(8) 5_576 7_566
O4 Nd1 O2 129.55(9) . 7_566
O3 Nd1 O2 82.41(8) . 7_566
O8 Nd1 O1 72.43(8) . 7_566
O7 Nd1 O1 141.59(9) . 7_566
O1 Nd1 O1 65.17(9) 1_565 7_566
O5 Nd1 O1 112.48(8) . 7_566
O6 Nd1 O1 119.44(8) 5_576 7_566
O4 Nd1 O1 121.20(8) . 7_566
O3 Nd1 O1 75.36(7) . 7_566
O2 Nd1 O1 50.29(7) 7_566 7_566
O8 Nd1 C1 80.14(9) . 7_566
O7 Nd1 C1 154.85(9) . 7_566
O1 Nd1 C1 90.61(8) 1_565 7_566
O5 Nd1 C1 93.28(9) . 7_566
O6 Nd1 C1 96.72(9) 5_576 7_566
O4 Nd1 C1 129.92(8) . 7_566
O3 Nd1 C1 78.00(8) . 7_566
O2 Nd1 C1 24.71(8) 7_566 7_566
O1 Nd1 C1 25.58(8) 7_566 7_566
C4 S1 C5 92.3(2) . .
C1 O1 Nd1 152.7(2) . 1_545
C1 O1 Nd1 91.72(19) . 7_566
Nd1 O1 Nd1 114.83(9) 1_545 7_566
C1 O2 Nd1 97.0(2) . 7_566
C6 O3 Nd1 93.1(2) . .
C6 O4 Nd1 94.2(2) . .
C7 O5 Nd1 120.7(2) . .
C7 O6 Nd1 120.1(2) . 5_576
Nd1 O7 H1W 149.6 . .
Nd1 O7 H2W 102.4 . .
H1W O7 H2W 107.7 . .
Nd1 O8 H3W 127.5 . .
Nd1 O8 H4W 109.7 . .
H3W O8 H4W 107.1 . .
O2 C1 O1 121.0(3) . .
O2 C1 C2 119.3(3) . .
O1 C1 C2 119.7(3) . .
O2 C1 Nd1 58.31(17) . 7_566
O1 C1 Nd1 62.69(17) . 7_566
C2 C1 Nd1 176.7(2) . 7_566
C5 C2 C1 125.4(3) . .
C5 C2 C3 112.8(3) . .
C1 C2 C3 121.8(3) . .
C4 C3 C2 106.3(3) . .
C4 C3 H3 126.8 . .
C2 C3 H3 126.8 . .
C3 C4 S1 117.0(3) . .
C3 C4 H4 121.5 . .
S1 C4 H4 121.5 . .
C2 C5 C6 127.9(3) . .
C2 C5 S1 111.6(3) . .
C6 C5 S1 120.5(3) . .
O4 C6 O3 120.8(3) . .
O4 C6 C5 119.9(3) . .
O3 C6 C5 119.3(3) . .
O5 C7 O6 126.4(3) . .
O5 C7 C7 117.7(4) . 5_576
O6 C7 C7 115.9(4) . 5_576

loop_
_geom_bond_atom_site_label_1
_geom_bond_atom_site_label_2
_geom_bond_distance
_geom_bond_site_symmetry_2
Nd1 O8 2.443(2) .
Nd1 O7 2.462(3) .
Nd1 O1 2.469(2) 1_565
Nd1 O5 2.480(2) .
Nd1 O6 2.494(2) 5_576
Nd1 O4 2.508(2) .
Nd1 O3 2.528(2) .
Nd1 O2 2.537(3) 7_566
Nd1 O1 2.631(2) 7_566
Nd1 C1 2.959(3) 7_566
S1 C4 1.675(5) .
S1 C5 1.711(3) .
O1 C1 1.279(4) .
O1 Nd1 2.469(2) 1_545
O1 Nd1 2.631(2) 7_566
O2 C1 1.246(4) .
O2 Nd1 2.537(3) 7_566
O3 C6 1.270(4) .
O4 C6 1.266(4) .
O5 C7 1.237(4) .
O6 C7 1.268(4) .
O6 Nd1 2.494(2) 5_576
O7 H1W 0.8499 .
O7 H2W 0.8500 .
O8 H3W 0.8499 .
O8 H4W 0.8502 .
O9 H5W 0.8500 .
C1 C2 1.502(4) .
C1 Nd1 2.959(3) 7_566
C2 C5 1.384(5) .
C2 C3 1.515(4) .
C3 C4 1.381(6) .
C3 H3 0.9300 .
C4 H4 0.9300 .
C5 C6 1.470(5) .
C7 C7 1.563(7) 5_576

loop_
_geom_hbond_atom_site_label_D
_geom_hbond_atom_site_label_H
_geom_hbond_atom_site_label_A
_geom_hbond_distance_DH
_geom_hbond_distance_HA
_geom_hbond_distance_DA
_geom_hbond_angle_DHA
_geom_hbond_site_symmetry_A
O9 H5W O4 0.85 1.97 2.759(3) 154.7 2_645
O8 H4W O3 0.85 1.92 2.760(3) 169.6 7_576
O8 H3W O2 0.85 2.38 2.918(4) 121.4 7_576
O8 H3W O6 0.85 2.29 3.074(4) 154.1 5_586
O7 H2W O5 0.85 2.54 3.003(4) 115.7 .
O7 H1W O9 0.85 2.32 2.744(3) 111.3 1_465

loop_
_geom_torsion_atom_site_label_1
_geom_torsion_atom_site_label_2
_geom_torsion_atom_site_label_3
_geom_torsion_atom_site_label_4
_geom_torsion
_geom_torsion_site_symmetry_1
_geom_torsion_site_symmetry_4
O8 Nd1 O3 C6 -125.3(2) . .
O7 Nd1 O3 C6 -9.4(2) . .
O1 Nd1 O3 C6 -85.78(19) 1_565 .
O5 Nd1 O3 C6 99.1(2) . .
O6 Nd1 O3 C6 80.07(19) 5_576 .
O4 Nd1 O3 C6 -1.15(18) . .
O2 Nd1 O3 C6 155.8(2) 7_566 .
O1 Nd1 O3 C6 -153.3(2) 7_566 .
C1 Nd1 O3 C6 -179.5(2) 7_566 .
O8 Nd1 O4 C6 132.4(2) . .
O7 Nd1 O4 C6 174.2(2) . .
O1 Nd1 O4 C6 83.0(2) 1_565 .
O5 Nd1 O4 C6 -127.0(2) . .
O6 Nd1 O4 C6 -82.1(2) 5_576 .
O3 Nd1 O4 C6 1.16(18) . .
O2 Nd1 O4 C6 -29.1(2) 7_566 .
O1 Nd1 O4 C6 33.0(2) 7_566 .
C1 Nd1 O4 C6 3.3(3) 7_566 .
O8 Nd1 O5 C7 -176.5(3) . .
O7 Nd1 O5 C7 104.4(3) . .
O1 Nd1 O5 C7 166.0(2) 1_565 .
O6 Nd1 O5 C7 -2.2(3) 5_576 .
O4 Nd1 O5 C7 46.0(3) . .
O3 Nd1 O5 C7 -22.5(3) . .
O2 Nd1 O5 C7 -81.7(3) 7_566 .
O1 Nd1 O5 C7 -115.5(3) 7_566 .
C1 Nd1 O5 C7 -98.1(3) 7_566 .
Nd1 O2 C1 O1 0.9(3) 7_566 .
Nd1 O2 C1 C2 -177.5(2) 7_566 .
Nd1 O1 C1 O2 166.4(3) 1_545 .
Nd1 O1 C1 O2 -0.9(3) 7_566 .
Nd1 O1 C1 C2 -15.3(6) 1_545 .
Nd1 O1 C1 C2 177.5(3) 7_566 .
Nd1 O1 C1 Nd1 167.2(5) 1_545 7_566
O2 C1 C2 C5 -94.0(4) . .
O1 C1 C2 C5 87.5(4) . .
Nd1 C1 C2 C5 -135(4) 7_566 .
O2 C1 C2 C3 83.2(4) . .
O1 C1 C2 C3 -95.2(4) . .
Nd1 C1 C2 C3 42(4) 7_566 .
C5 C2 C3 C4 0.7(4) . .
C1 C2 C3 C4 -176.9(3) . .
C2 C3 C4 S1 -0.4(4) . .
C5 S1 C4 C3 0.0(4) . .
C1 C2 C5 C6 -3.0(6) . .
C3 C2 C5 C6 179.5(3) . .
C1 C2 C5 S1 176.8(3) . .
C3 C2 C5 S1 -0.7(4) . .
C4 S1 C5 C2 0.4(3) . .
C4 S1 C5 C6 -179.8(3) . .
Nd1 O4 C6 O3 -2.1(3) . .
Nd1 O4 C6 C5 177.3(3) . .
Nd1 O3 C6 O4 2.1(3) . .
Nd1 O3 C6 C5 -177.4(3) . .
C2 C5 C6 O4 -175.9(3) . .
S1 C5 C6 O4 4.4(5) . .
C2 C5 C6 O3 3.6(5) . .
S1 C5 C6 O3 -176.2(3) . .
Nd1 O5 C7 O6 -177.7(3) . .
Nd1 O5 C7 C7 1.9(5) . 5_576
Nd1 O6 C7 O5 -178.0(3) 5_576 .
Nd1 O6 C7 C7 2.4(5) 5_576 5_576
